data_4506079
loop_
_publ_author_name
'Li, Huan-Huan'
'Shi, Wei'
'Xu, Na'
'Zhang, Zhen-Jie'
'Niu, Zheng'
'Han, Tian'
'Cheng, Peng'

_publ_section_title
;
 Structural Diversity of Four Metal--Organic Frameworks Based on Linear
 Homo/Heterotrinuclear Nodes with Furan-2,5-dicarboxylic Acid: Crystal
 Structures and Luminescent and Magnetic Properties
;
_journal_issue 5
_journal_name_full 'Crystal Growth &amp; Design'
_journal_page_first 2602
_journal_paper_doi 10.1021/cg300196w
_journal_volume 12
_journal_year 2012
_chemical_formula_moiety 'C24 H16 Co Gd2 O24, 2(H2 O)'
_chemical_formula_sum 'C24 H20 Co Gd2 O26'
_chemical_formula_weight 1097.83
_chemical_name_systematic
;
 ? 
;
_space_group_crystal_system monoclinic
_space_group_IT_number 15
_space_group_name_Hall '-C 2yc'
_space_group_name_H-M_alt 'C 1 2/c 1'
_symmetry_space_group_name_Hall '-C 2yc'
_symmetry_space_group_name_H-M 'C 1 2/c 1'
_atom_sites_solution_hydrogens geom
_atom_sites_solution_primary direct
_atom_sites_solution_secondary difmap
_audit_creation_date 2011-04-28
_audit_creation_method
;
  Olex2 1.1
  (compiled 2011.02.15 svn.r1672, GUI svn.r3494)
;
_cell_angle_alpha 90.00
_cell_angle_beta 100.938(3)
_cell_angle_gamma 90.00
_cell_formula_units_Z 4
_cell_length_a 10.7608(3)
_cell_length_b 20.6327(6)
_cell_length_c 16.8538(7)
_cell_measurement_reflns_used 3518
_cell_measurement_temperature 293(2)
_cell_measurement_theta_max 29.0867
_cell_measurement_theta_min 2.4567
_cell_volume 3674.0(2)
_computing_cell_refinement
;
CrysAlisPro, Oxford Diffraction Ltd.,
Version 1.171.33.66 (release 28-04-2010 CrysAlis171 .NET)
(compiled Apr 28 2010,14:27:37)
;
_computing_data_collection
;
CrysAlisPro, Oxford Diffraction Ltd.,
Version 1.171.33.66 (release 28-04-2010 CrysAlis171 .NET)
(compiled Apr 28 2010,14:27:37)
;
_computing_data_reduction
;
CrysAlisPro, Oxford Diffraction Ltd.,
Version 1.171.33.66 (release 28-04-2010 CrysAlis171 .NET)
(compiled Apr 28 2010,14:27:37)
;
_computing_molecular_graphics
;
O. V. Dolomanov, L. J. Bourhis, R. J. Gildea, J. A. K. Howard and H. Puschmann,
OLEX2: a complete structure solution, refinement and analysis program.
J. Appl. Cryst. (2009). 42, 339-341.
;
_computing_publication_material
;
O. V. Dolomanov, L. J. Bourhis, R. J. Gildea, J. A. K. Howard and H. Puschmann,
OLEX2: a complete structure solution, refinement and analysis program.
J. Appl. Cryst. (2009). 42, 339-341.
;
_computing_structure_refinement 'SHELXL-97 (Sheldrick, 1997)'
_computing_structure_solution 'SHELXS-97 (Sheldrick, 1990)'
_diffrn_ambient_temperature 293(2)
_diffrn_detector_area_resol_mean 16.2116
_diffrn_measured_fraction_theta_full 0.999
_diffrn_measured_fraction_theta_max 0.999
_diffrn_measurement_details
;
  1 omega  -52.00   92.00   1.0000    5.3000
omega____ theta____ kappa____ phi______ frames
    -       18.6785    0.0000 -180.0000 144

  2 omega  -96.00  -60.00   1.0000    5.3000
omega____ theta____ kappa____ phi______ frames
    -      -19.1472  179.0000  150.0000 36

  3 omega  -78.00  -38.00   1.0000    5.3000
omega____ theta____ kappa____ phi______ frames
    -      -19.1472  -37.0000  150.0000 40
;
_diffrn_measurement_device_type 'SuperNova, Single source at offset), Eos'
_diffrn_measurement_method '\w scans'
_diffrn_orient_matrix_UB_11 0.0252755000
_diffrn_orient_matrix_UB_12 -0.0190070000
_diffrn_orient_matrix_UB_13 0.0343503000
_diffrn_orient_matrix_UB_21 -0.0430324000
_diffrn_orient_matrix_UB_22 -0.0252497000
_diffrn_orient_matrix_UB_23 -0.0145998000
_diffrn_orient_matrix_UB_31 0.0449341000
_diffrn_orient_matrix_UB_32 -0.0134883000
_diffrn_orient_matrix_UB_33 -0.0211054000
_diffrn_radiation_monochromator mirror
_diffrn_radiation_type 'Mo K\a'
_diffrn_radiation_wavelength 0.7107
_diffrn_reflns_av_R_equivalents 0.0342
_diffrn_reflns_av_unetI/netI 0.0570
_diffrn_reflns_limit_h_max 12
_diffrn_reflns_limit_h_min -8
_diffrn_reflns_limit_k_max 24
_diffrn_reflns_limit_k_min -22
_diffrn_reflns_limit_l_max 20
_diffrn_reflns_limit_l_min -18
_diffrn_reflns_number 6886
_diffrn_reflns_theta_full 25.01
_diffrn_reflns_theta_max 25.01
_diffrn_reflns_theta_min 2.46
_diffrn_source 'SuperNova (Mo) X-ray Source'
_exptl_absorpt_coefficient_mu 4.109
_exptl_absorpt_correction_T_max 1.00000
_exptl_absorpt_correction_T_min 0.87407
_exptl_absorpt_correction_type multi-scan
_exptl_absorpt_process_details
;
CrysAlisPro, Oxford Diffraction Ltd.,
Version 1.171.33.66 (release 28-04-2010 CrysAlis171 .NET)
(compiled Apr 28 2010,14:27:37)
Empirical absorption correction using spherical harmonics,
 implemented in SCALE3 ABSPACK scaling algorithm.
;
_exptl_crystal_density_diffrn 1.985
_exptl_crystal_density_method 'not measured'
_exptl_crystal_F_000 2108
_exptl_crystal_size_max 0.30
_exptl_crystal_size_mid 0.10
_exptl_crystal_size_min 0.10
_refine_diff_density_max 2.514
_refine_diff_density_min -0.868
_refine_diff_density_rms 0.232
_refine_ls_extinction_method none
_refine_ls_goodness_of_fit_ref 1.176
_refine_ls_hydrogen_treatment mixed
_refine_ls_matrix_type full
_refine_ls_number_parameters 242
_refine_ls_number_reflns 3242
_refine_ls_number_restraints 102
_refine_ls_restrained_S_all 1.213
_refine_ls_R_factor_all 0.0610
_refine_ls_R_factor_gt 0.0445
_refine_ls_shift/su_max 0.000
_refine_ls_shift/su_mean 0.000
_refine_ls_structure_factor_coef Fsqd
_refine_ls_weighting_details 'calc w=1/[\s^2^(Fo^2^)+(0.0685P)^2^+13.2202P] where P=(Fo^2^+2Fc^2^)/3'
_refine_ls_weighting_scheme calc
_refine_ls_wR_factor_gt 0.1294
_refine_ls_wR_factor_ref 0.1385
_reflns_number_gt 2442
_reflns_number_total 3242
_reflns_threshold_expression >2sigma(I)
_cod_data_source_file cg300196w_si_002.cif
_cod_data_source_block 3
_cod_database_code 4506079
_chemical_oxdiff_formula C12GD1CO1
_chemical_oxdiff_usercomment 2010101006
_reflns_odcompleteness_completeness 99.85
_reflns_odcompleteness_iscentric 1
_reflns_odcompleteness_theta 26.32

loop_
_space_group_symop_id
_space_group_symop_operation_xyz
1 'x, y, z'
2 '-x, y, -z+1/2'
3 'x+1/2, y+1/2, z'
4 '-x+1/2, y+1/2, -z+1/2'
5 '-x, -y, -z'
6 'x, -y, z-1/2'
7 '-x+1/2, -y+1/2, -z'
8 'x+1/2, -y+1/2, z-1/2'

loop_
_atom_site_label
_atom_site_type_symbol
_atom_site_fract_x
_atom_site_fract_y
_atom_site_fract_z
_atom_site_U_iso_or_equiv
_atom_site_adp_type
_atom_site_occupancy
_atom_site_symmetry_multiplicity
_atom_site_calc_flag
_atom_site_refinement_flags
Gd1 Gd 0.17048(4) 0.08543(2) 0.05143(3) 0.01950(19) Uani 1 1 d .
Co1 Co 0.2500 0.2500 0.0000 0.0149(4) Uani 1 2 d S
O1 O 0.0000 0.1297(5) -0.2500 0.026(2) Uani 1 2 d S
O2 O 0.0961(6) 0.0789(3) -0.1006(4) 0.0288(16) Uani 1 1 d .
O3 O 0.1221(6) 0.1755(3) -0.0460(4) 0.0252(15) Uani 1 1 d .
O4 O -0.1909(7) 0.0216(4) -0.0209(5) 0.048(2) Uani 1 1 d U
O5 O -0.0463(6) 0.0955(3) 0.0241(4) 0.0354(16) Uani 1 1 d U
O6 O -0.3769(6) 0.0980(3) 0.0083(4) 0.0283(14) Uani 1 1 d U
O7 O -0.6500(5) 0.1719(3) 0.0596(4) 0.0254(15) Uani 1 1 d .
O8 O -0.6313(6) 0.0800(3) -0.0036(5) 0.0370(18) Uani 1 1 d U
O9 O 0.0000 0.2183(4) 0.2500 0.021(2) Uani 1 2 d S
O10 O 0.1311(6) 0.1662(3) 0.1422(4) 0.0225(14) Uani 1 1 d .
O11 O 0.1607(6) 0.2656(3) 0.0940(4) 0.0232(15) Uani 1 1 d .
O12 O 0.0860(8) 0.0205(4) 0.1534(5) 0.053(2) Uani 1 1 d .
H12A H 0.0094 0.0078 0.1434 0.064 Uiso 1 1 d R
H12B H 0.1333 0.0110 0.1983 0.064 Uiso 1 1 d R
O13 O 0.3377(7) 0.0545(5) 0.1637(6) 0.064(3) Uani 1 1 d U
C1 C 0.0425(9) 0.1698(5) -0.1850(6) 0.029(2) Uani 1 1 d .
C2 C 0.0284(10) 0.2326(6) -0.2067(6) 0.036(3) Uani 1 1 d .
H2 H 0.0501 0.2685 -0.1737 0.044 Uiso 1 1 calc R
C3 C 0.0904(8) 0.1387(5) -0.1073(6) 0.024(2) Uani 1 1 d .
C4 C 0.0337(12) 0.3204(5) 0.2173(7) 0.046(3) Uani 1 1 d .
H4 H 0.0585 0.3565 0.1910 0.055 Uiso 1 1 calc R
C5 C 0.0544(9) 0.2578(5) 0.2012(6) 0.028(2) Uani 1 1 d .
C6 C 0.1210(8) 0.2267(5) 0.1408(5) 0.023(2) Uani 1 1 d .
C7 C -0.5831(9) 0.1310(5) 0.0275(6) 0.027(2) Uani 1 1 d .
C8 C -0.1576(9) 0.0744(5) 0.0077(6) 0.0279(17) Uani 1 1 d U
C9 C -0.2553(9) 0.1202(5) 0.0234(6) 0.0298(16) Uani 1 1 d U
C10 C -0.2518(10) 0.1811(5) 0.0542(7) 0.0398(19) Uani 1 1 d U
H10 H -0.1805 0.2071 0.0690 0.048 Uiso 1 1 calc R
C11 C -0.3772(10) 0.1974(6) 0.0592(7) 0.0417(19) Uani 1 1 d U
H11 H -0.4043 0.2360 0.0788 0.050 Uiso 1 1 calc R
C12 C -0.4500(9) 0.1469(5) 0.0306(7) 0.0329(18) Uani 1 1 d U
O14 O -0.5313(13) 0.0177(6) -0.1351(8) 0.119(5) Uani 1 1 d U
H13A H 0.3017 0.0350 0.1973 0.143 Uiso 1 1 d R
H13B H 0.3902 0.0809 0.1880 0.143 Uiso 1 1 d R
H14A H -0.4808 0.0386 -0.0991 0.143 Uiso 1 1 d R
H14B H -0.5780 -0.0056 -0.1112 0.143 Uiso 1 1 d R

loop_
_atom_site_aniso_label
_atom_site_aniso_U_11
_atom_site_aniso_U_22
_atom_site_aniso_U_33
_atom_site_aniso_U_23
_atom_site_aniso_U_13
_atom_site_aniso_U_12
Gd1 0.0070(3) 0.0155(3) 0.0352(3) -0.0023(2) 0.00178(19) 0.00078(19)
Co1 0.0075(8) 0.0157(9) 0.0227(9) -0.0010(7) 0.0057(7) -0.0005(7)
O1 0.026(5) 0.026(5) 0.025(5) 0.000 0.003(4) 0.000
O2 0.030(4) 0.029(4) 0.026(4) -0.010(3) 0.004(3) 0.000(3)
O3 0.020(4) 0.024(4) 0.030(4) -0.001(3) 0.003(3) -0.001(3)
O4 0.040(4) 0.034(4) 0.073(4) -0.012(3) 0.018(3) 0.005(3)
O5 0.018(3) 0.045(3) 0.043(3) -0.007(3) 0.005(3) 0.002(3)
O6 0.009(3) 0.023(3) 0.054(3) -0.006(3) 0.008(3) 0.000(2)
O7 0.008(3) 0.029(4) 0.039(4) 0.009(3) 0.006(3) 0.004(3)
O8 0.020(3) 0.031(3) 0.060(4) -0.003(3) 0.009(3) 0.003(3)
O9 0.022(5) 0.017(5) 0.028(5) 0.000 0.014(4) 0.000
O10 0.028(4) 0.018(3) 0.023(3) -0.002(3) 0.008(3) -0.001(3)
O11 0.020(3) 0.024(4) 0.029(4) -0.003(3) 0.014(3) -0.001(3)
O12 0.060(6) 0.050(5) 0.047(5) 0.010(4) 0.002(4) -0.028(5)
O13 0.033(4) 0.057(5) 0.092(6) 0.027(5) -0.017(4) -0.005(4)
C1 0.024(5) 0.028(6) 0.032(5) 0.001(5) -0.002(5) -0.004(5)
C2 0.030(6) 0.042(7) 0.035(6) 0.000(5) 0.001(5) -0.006(5)
C3 0.008(5) 0.032(6) 0.034(6) -0.005(5) 0.007(4) -0.001(4)
C4 0.072(9) 0.023(6) 0.055(7) -0.007(5) 0.045(7) -0.016(6)
C5 0.030(5) 0.025(5) 0.033(6) 0.004(5) 0.017(5) -0.008(5)
C6 0.015(5) 0.030(6) 0.025(5) -0.012(4) 0.007(4) -0.005(4)
C7 0.013(5) 0.021(5) 0.048(6) 0.003(5) 0.010(5) 0.002(4)
C8 0.017(3) 0.031(3) 0.037(3) -0.004(3) 0.008(3) 0.000(3)
C9 0.016(3) 0.027(3) 0.046(3) -0.006(3) 0.008(2) -0.001(2)
C10 0.025(3) 0.037(3) 0.058(3) -0.010(3) 0.010(3) -0.001(3)
C11 0.029(3) 0.037(3) 0.060(3) -0.009(3) 0.010(3) 0.002(3)
C12 0.021(3) 0.028(3) 0.051(3) -0.004(3) 0.009(3) 0.002(3)
O14 0.128(8) 0.093(7) 0.137(8) 0.002(7) 0.025(7) 0.054(7)

loop_
_atom_type_symbol
_atom_type_description
_atom_type_scat_dispersion_real
_atom_type_scat_dispersion_imag
_atom_type_scat_source
C C 0.0033 0.0016 'International Tables Vol C Tables 4.2.6.8 and 6.1.1.4'
H H 0.0000 0.0000 'International Tables Vol C Tables 4.2.6.8 and 6.1.1.4'
Co Co 0.3494 0.9721 'International Tables Vol C Tables 4.2.6.8 and 6.1.1.4'
Gd Gd -0.1653 3.9035 'International Tables Vol C Tables 4.2.6.8 and 6.1.1.4'
O O 0.0106 0.0060 'International Tables Vol C Tables 4.2.6.8 and 6.1.1.4'

loop_
_geom_angle_atom_site_label_1
_geom_angle_atom_site_label_2
_geom_angle_atom_site_label_3
_geom_angle
_geom_angle_site_symmetry_1
_geom_angle_site_symmetry_3
O2 Gd1 O7 100.2(2) . 1_655
O2 Gd1 C3 25.6(2) . .
O2 Gd1 C7 89.9(3) . 1_655
O3 Gd1 O2 51.9(2) . .
O3 Gd1 O7 65.3(2) . 1_655
O3 Gd1 O8 82.7(2) . 1_655
O3 Gd1 O12 143.8(3) . .
O3 Gd1 C3 26.3(2) . .
O3 Gd1 C7 75.4(2) . 1_655
O4 Gd1 O2 75.4(3) 5 .
O4 Gd1 O3 126.5(3) 5 .
O4 Gd1 O5 100.3(3) 5 .
O4 Gd1 O7 124.7(2) 5 1_655
O4 Gd1 O8 75.3(3) 5 1_655
O4 Gd1 O10 150.0(3) 5 .
O4 Gd1 O12 72.4(3) 5 .
O4 Gd1 O13 80.4(3) 5 .
O4 Gd1 C3 100.6(3) 5 .
O4 Gd1 C7 98.7(3) 5 1_655
O5 Gd1 O2 71.9(2) . .
O5 Gd1 O3 73.8(2) . .
O5 Gd1 O7 131.3(2) . 1_655
O5 Gd1 O8 147.1(3) . 1_655
O5 Gd1 O10 76.4(2) . .
O5 Gd1 O12 72.3(3) . .
O5 Gd1 O13 138.7(3) . .
O5 Gd1 C3 70.4(2) . .
O5 Gd1 C7 149.2(3) . 1_655
O7 Gd1 C3 82.9(2) 1_655 .
O7 Gd1 C7 26.4(2) 1_655 1_655
O8 Gd1 O2 75.5(2) 1_655 .
O8 Gd1 O7 51.1(2) 1_655 1_655
O8 Gd1 C3 78.3(3) 1_655 .
O8 Gd1 C7 25.1(2) 1_655 1_655
O10 Gd1 O2 129.2(2) . .
O10 Gd1 O3 81.8(2) . .
O10 Gd1 O7 72.8(2) . 1_655
O10 Gd1 O8 123.2(2) . 1_655
O10 Gd1 O12 78.3(2) . .
O10 Gd1 O13 83.0(3) . .
O10 Gd1 C3 106.0(2) . .
O10 Gd1 C7 98.2(3) . 1_655
O12 Gd1 O2 125.7(2) . .
O12 Gd1 O7 134.1(2) . 1_655
O12 Gd1 O8 133.4(3) . 1_655
O12 Gd1 C3 140.1(3) . .
O12 Gd1 C7 137.1(3) . 1_655
O13 Gd1 O2 144.6(3) . .
O13 Gd1 O3 138.2(3) . .
O13 Gd1 O7 73.0(2) . 1_655
O13 Gd1 O8 73.6(3) . 1_655
O13 Gd1 O12 68.6(3) . .
O13 Gd1 C3 150.6(3) . .
O13 Gd1 C7 68.6(3) . 1_655
C3 Gd1 C7 82.4(3) . 1_655
O3 Co1 O3 180.0(2) 7 .
O7 Co1 O3 98.3(2) 1_655 7
O7 Co1 O3 81.7(2) 7_455 7
O7 Co1 O3 98.3(2) 7_455 .
O7 Co1 O3 81.7(2) 1_655 .
O7 Co1 O7 180.0(4) 1_655 7_455
O11 Co1 O3 88.3(2) . 7
O11 Co1 O3 91.7(2) . .
O11 Co1 O3 88.3(2) 7 .
O11 Co1 O3 91.7(2) 7 7
O11 Co1 O7 88.6(2) 7 1_655
O11 Co1 O7 91.4(2) . 1_655
O11 Co1 O7 91.4(2) 7 7_455
O11 Co1 O7 88.6(2) . 7_455
O11 Co1 O11 180.0(4) 7 .
C1 O1 C1 106.2(10) . 2_554
C3 O2 Gd1 92.3(6) . .
Co1 O3 Gd1 105.3(3) . .
C3 O3 Gd1 94.6(6) . .
C3 O3 Co1 141.8(6) . .
C8 O4 Gd1 156.9(8) . 5
C8 O5 Gd1 154.4(7) . .
C9 O6 C12 106.3(8) . .
Co1 O7 Gd1 101.1(2) 1_455 1_455
C7 O7 Gd1 89.8(5) . 1_455
C7 O7 Co1 125.4(6) . 1_455
C7 O8 Gd1 97.1(6) . 1_455
C5 O9 C5 106.8(10) . 2
C6 O10 Gd1 136.0(6) . .
C6 O11 Co1 131.1(6) . .
O1 C1 C3 117.0(8) . .
C2 C1 O1 111.0(9) . .
C2 C1 C3 131.9(10) . .
C1 C2 C2 105.9(6) . 2_554
O2 C3 Gd1 62.1(5) . .
O2 C3 O3 121.2(9) . .
O2 C3 C1 121.5(9) . .
O3 C3 Gd1 59.1(5) . .
O3 C3 C1 117.3(9) . .
C1 C3 Gd1 174.9(7) . .
C5 C4 C4 106.4(6) . 2
O9 C5 C6 118.0(8) . .
C4 C5 O9 110.2(8) . .
C4 C5 C6 131.8(9) . .
O10 C6 O11 127.5(8) . .
O10 C6 C5 117.7(8) . .
O11 C6 C5 114.7(8) . .
O7 C7 Gd1 63.8(4) . 1_455
O7 C7 C12 117.2(9) . .
O8 C7 Gd1 57.8(5) . 1_455
O8 C7 O7 120.5(8) . .
O8 C7 C12 122.2(9) . .
C12 C7 Gd1 168.5(7) . 1_455
O4 C8 O5 126.5(10) . .
O4 C8 C9 118.6(9) . .
O5 C8 C9 114.9(9) . .
O6 C9 C8 116.2(9) . .
C10 C9 O6 109.8(9) . .
C10 C9 C8 133.9(10) . .
C9 C10 C11 106.5(10) . .
C12 C11 C10 107.2(10) . .
O6 C12 C7 115.6(9) . .
C11 C12 O6 110.1(9) . .
C11 C12 C7 133.8(10) . .

loop_
_geom_bond_atom_site_label_1
_geom_bond_atom_site_label_2
_geom_bond_distance
_geom_bond_site_symmetry_2
Gd1 O2 2.538(6) .
Gd1 O3 2.469(6) .
Gd1 O4 2.288(8) 5
Gd1 O5 2.300(7) .
Gd1 O7 2.614(6) 1_655
Gd1 O8 2.485(7) 1_655
Gd1 O10 2.354(6) .
Gd1 O12 2.484(7) .
Gd1 O13 2.436(8) .
Gd1 C3 2.869(10) .
Gd1 C7 2.913(9) 1_655
Co1 O3 2.110(6) 7
Co1 O3 2.110(6) .
Co1 O7 2.086(6) 7_455
Co1 O7 2.086(6) 1_655
Co1 O11 2.029(6) 7
Co1 O11 2.029(6) .
O1 C1 1.380(11) 2_554
O1 C1 1.380(11) .
O2 C3 1.239(11) .
O3 C3 1.276(11) .
O4 Gd1 2.288(8) 5
O4 C8 1.215(12) .
O5 C8 1.256(12) .
O6 C9 1.364(11) .
O6 C12 1.374(11) .
O7 Gd1 2.614(6) 1_455
O7 Co1 2.086(6) 1_455
O7 C7 1.294(11) .
O8 Gd1 2.485(7) 1_455
O8 C7 1.244(12) .
O9 C5 1.365(10) 2
O9 C5 1.365(10) .
O10 C6 1.253(11) .
O11 C6 1.255(11) .
C1 C2 1.345(14) .
C1 C3 1.463(14) .
C2 C2 1.472(19) 2_554
C4 C4 1.431(19) 2
C4 C5 1.347(14) .
C5 C6 1.496(12) .
C7 Gd1 2.913(9) 1_455
C7 C12 1.461(13) .
C8 C9 1.476(14) .
C9 C10 1.357(14) .
C10 C11 1.409(15) .
C11 C12 1.336(15) .
